data_7022874
loop_
_publ_author_name
'Johnson, Magnus T.'
'D\<zoli\'c, Zoran'
'Cetina, Mario'
'Lahtinen, Manu'
'Ahlquist, M\%arten S G'
'Rissanen, Kari'
'\"Ohrstr\"om, Lars'
'Wendt, Ola F.'

_publ_section_title
;
 Preparation of potentially porous, chiral organometallic materials
 through spontaneous resolution of pincer palladium conformers.
;
_journal_issue 23
_journal_name_full 'Dalton transactions (Cambridge, England : 2003)'
_journal_page_first 8484
_journal_page_last 8491
_journal_paper_doi 10.1039/c3dt50190f
_journal_volume 42
_journal_year 2013
_chemical_compound_source 'synthesis as described'
_chemical_formula_moiety 'C24 H43 Br P2 Pd'
_chemical_formula_sum 'C24 H43 Br P2 Pd'
_chemical_formula_weight 579.83
_chemical_melting_point xxx:xxx
_chemical_name_systematic
;
?
;
_space_group_IT_number 178
_symmetry_cell_setting hexagonal
_symmetry_Int_Tables_number 178
_symmetry_space_group_name_Hall 'P 61 2 (0 0 5)'
_symmetry_space_group_name_H-M 'P 61 2 2'
_atom_sites_solution_hydrogens geom
_atom_sites_solution_primary direct
_atom_sites_solution_secondary difmap
_audit_creation_date 2010-09-24T20:34:15-00:00
_audit_creation_method 'WinGX routine CIF_UPDATE'
_cell_angle_alpha 90
_cell_angle_beta 90
_cell_angle_gamma 120
_cell_formula_units_Z 6
_cell_length_a 16.5479(2)
_cell_length_b 16.5479(2)
_cell_length_c 19.6062(4)
_cell_measurement_reflns_used 5048
_cell_measurement_temperature 295(2)
_cell_measurement_theta_max 61.169
_cell_measurement_theta_min 0.883
_cell_volume 4649.54(12)
_computing_cell_refinement 'HKL Scalepack (Otwinowski & Minor, 1997)'
_computing_data_collection 'COLLECT (Hooft, 1998)'
_computing_data_reduction 'HKL Denzo and Scalepack (Otwinowski & Minor, 1997)'
_computing_molecular_graphics 'MERCURY (Macrae et al., 2006)'
_computing_publication_material 'WinGX publication routines (Farrugia, 1999)'
_computing_structure_refinement 'SHELXL-97 (Sheldrick, 2008)'
_computing_structure_solution 'SIR2002 (Burla et al., 2003)'
_diffrn_ambient_temperature 295(2)
_diffrn_detector 'CCD plate'
_diffrn_detector_area_resol_mean 9
_diffrn_measured_fraction_theta_full 1
_diffrn_measured_fraction_theta_max 1
_diffrn_measurement_device '95mm CCD camera on \k-goniostat'
_diffrn_measurement_device_type 'Bruker-Nonius Kappa Apex II Diffractometer'
_diffrn_measurement_method 'CCD rotation images, thick slices'
_diffrn_radiation_monochromator 'horizonally mounted graphite crystal'
_diffrn_radiation_probe x-ray
_diffrn_radiation_type CuK\a
_diffrn_radiation_wavelength 1.54184
_diffrn_reflns_av_R_equivalents 0.0600
_diffrn_reflns_av_unetI/netI 0.0200
_diffrn_reflns_limit_h_max 19
_diffrn_reflns_limit_h_min -19
_diffrn_reflns_limit_k_max 18
_diffrn_reflns_limit_k_min -19
_diffrn_reflns_limit_l_max 20
_diffrn_reflns_limit_l_min -22
_diffrn_reflns_number 64368
_diffrn_reflns_theta_full 63.33
_diffrn_reflns_theta_max 63.33
_diffrn_reflns_theta_min 3.08
_diffrn_source 'Enraf Nonius FR590'
_exptl_absorpt_coefficient_mu 7.349
_exptl_absorpt_correction_T_max 0.7523
_exptl_absorpt_correction_T_min 0.4555
_exptl_absorpt_correction_type multi-scan
_exptl_absorpt_process_details
;
Sheldrick, G. M. SADABS 2008/2; University of G\"ottingen: G\"ottingen,
Germany, 2008.
;
_exptl_crystal_colour colourless
_exptl_crystal_density_diffrn 1.242
_exptl_crystal_density_method 'not measured'
_exptl_crystal_description block
_exptl_crystal_F_000 1788
_exptl_crystal_size_max 0.30
_exptl_crystal_size_mid 0.25
_exptl_crystal_size_min 0.10
_refine_diff_density_max 0.769
_refine_diff_density_min -0.282
_refine_diff_density_rms 0.124
_refine_ls_abs_structure_details 'Flack H D (1983), Acta Cryst. A39, 876-881'
_refine_ls_abs_structure_Flack 0.015(15)
_refine_ls_extinction_coef 0.00127(14)
_refine_ls_extinction_expression Fc^*^=kFc[1+0.001xFc^2^\l^3^/sin(2\q)]^-1/4^
_refine_ls_extinction_method SHELXL
_refine_ls_goodness_of_fit_ref 0.996
_refine_ls_hydrogen_treatment constr
_refine_ls_matrix_type full
_refine_ls_number_parameters 136
_refine_ls_number_reflns 2541
_refine_ls_number_restraints 0
_refine_ls_restrained_S_all 0.996
_refine_ls_R_factor_all 0.0385
_refine_ls_R_factor_gt 0.0362
_refine_ls_shift/su_max 0.001
_refine_ls_shift/su_mean 0
_refine_ls_structure_factor_coef Fsqd
_refine_ls_weighting_details 'calc w=1/[\s^2^(Fo^2^)+(0.0963P)^2^+1.1969P] where P=(Fo^2^+2Fc^2^)/3'
_refine_ls_weighting_scheme calc
_refine_ls_wR_factor_gt 0.1140
_refine_ls_wR_factor_ref 0.1163
_reflns_number_gt 2391
_reflns_number_total 2541
_reflns_threshold_expression >2\s(I)
_cod_data_source_file c3dt50190f.txt
_cod_data_source_block 5.BuBr-2
_cod_original_sg_symbol_Hall 'P 61 2 (00-1)'
_cod_database_code 7022874

loop_
_symmetry_equiv_pos_as_xyz
'x, y, z'
'-x, -y, z+1/2'
'-y, x-y, z+1/3'
'-x+y, -x, z+2/3'
'x-y, x, z+1/6'
'y, -x+y, z+5/6'
'x-y, -y, -z'
'-x, -x+y, -z+2/3'
'y, x, -z+1/3'
'-y, -x, -z+5/6'
'x, x-y, -z+1/6'
'-x+y, y, -z+1/2'

loop_
_atom_site_label
_atom_site_type_symbol
_atom_site_fract_x
_atom_site_fract_y
_atom_site_fract_z
_atom_site_U_iso_or_equiv
_atom_site_adp_type
_atom_site_occupancy
_atom_site_symmetry_multiplicity
_atom_site_calc_flag
_atom_site_refinement_flags
Pd1 Pd 0.586673(15) 0.17335(3) 0.25 0.0577(2) Uani 1 2 d S
Br1 Br 0.49861(3) -0.00278(5) 0.25 0.0870(3) Uani 1 2 d S
P1 P 0.72447(9) 0.19463(8) 0.20381(6) 0.0588(3) Uani 1 1 d .
C1 C 0.6579(2) 0.3158(5) 0.25 0.0645(16) Uani 1 2 d S
C2 C 0.7396(4) 0.3650(4) 0.2119(2) 0.0658(12) Uani 1 1 d .
C3 C 0.7885(4) 0.4621(4) 0.2134(3) 0.0728(14) Uani 1 1 d .
H3 H 0.8443 0.4949 0.1895 0.087 Uiso 1 1 calc R
C4 C 0.7549(3) 0.5099(5) 0.25 0.083(2) Uani 1 2 d S
H4 H 0.7874 0.5748 0.25 0.1 Uiso 1 2 calc SR
C5 C 0.7759(4) 0.3134(3) 0.1701(3) 0.0682(13) Uani 1 1 d .
H5A H 0.8434 0.3447 0.1731 0.082 Uiso 1 1 calc R
H5B H 0.7587 0.3118 0.1226 0.082 Uiso 1 1 calc R
C6 C 0.7196(4) 0.1222(4) 0.1281(3) 0.0732(14) Uani 1 1 d .
C7 C 0.6378(5) 0.1106(5) 0.0856(3) 0.0950(19) Uani 1 1 d .
H7A H 0.6306 0.0728 0.0464 0.142 Uiso 1 1 calc R
H7B H 0.6492 0.1708 0.0709 0.142 Uiso 1 1 calc R
H7C H 0.5819 0.0811 0.1125 0.142 Uiso 1 1 calc R
C8 C 0.7020(5) 0.0274(4) 0.1495(4) 0.0898(18) Uani 1 1 d .
H8A H 0.657 0.004 0.1858 0.135 Uiso 1 1 calc R
H8B H 0.7593 0.0322 0.165 0.135 Uiso 1 1 calc R
H8C H 0.6785 -0.0146 0.1114 0.135 Uiso 1 1 calc R
C9 C 0.8100(4) 0.1724(5) 0.0855(3) 0.0859(16) Uani 1 1 d .
H9A H 0.8622 0.1831 0.1133 0.129 Uiso 1 1 calc R
H9B H 0.8186 0.231 0.0696 0.129 Uiso 1 1 calc R
H9C H 0.8055 0.1342 0.0472 0.129 Uiso 1 1 calc R
C10 C 0.8077(4) 0.2001(4) 0.2712(3) 0.0725(13) Uani 1 1 d .
C11 C 0.8255(6) 0.2822(6) 0.3198(3) 0.103(2) Uani 1 1 d .
H11A H 0.7672 0.2715 0.3382 0.154 Uiso 1 1 calc R
H11B H 0.8546 0.3397 0.2948 0.154 Uiso 1 1 calc R
H11C H 0.8657 0.2857 0.3564 0.154 Uiso 1 1 calc R
C12 C 0.7603(6) 0.1101(5) 0.3124(3) 0.094(2) Uani 1 1 d .
H12A H 0.7447 0.0581 0.2828 0.141 Uiso 1 1 calc R
H12B H 0.7044 0.1032 0.3328 0.141 Uiso 1 1 calc R
H12C H 0.8019 0.1124 0.3475 0.141 Uiso 1 1 calc R
C13 C 0.9013(5) 0.2177(6) 0.2418(4) 0.107(2) Uani 1 1 d .
H13A H 0.9378 0.2119 0.2775 0.16 Uiso 1 1 calc R
H13B H 0.9346 0.2794 0.2229 0.16 Uiso 1 1 calc R
H13C H 0.8899 0.1728 0.2067 0.16 Uiso 1 1 calc R

loop_
_atom_site_aniso_label
_atom_site_aniso_U_11
_atom_site_aniso_U_22
_atom_site_aniso_U_33
_atom_site_aniso_U_23
_atom_site_aniso_U_13
_atom_site_aniso_U_12
Pd1 0.0607(3) 0.0459(3) 0.0615(3) 0 0.0093(2) 0.02295(14)
Br1 0.0842(5) 0.0495(4) 0.1157(7) 0 0.0299(5) 0.0248(2)
P1 0.0621(7) 0.0529(6) 0.0582(6) 0.0066(5) 0.0110(5) 0.0263(6)
C1 0.073(3) 0.052(4) 0.061(3) 0 0.002(3) 0.0262(18)
C2 0.073(3) 0.055(3) 0.060(2) 0.008(2) 0.005(2) 0.025(3)
C3 0.079(3) 0.048(3) 0.074(3) 0.011(2) 0.008(3) 0.019(3)
C4 0.101(5) 0.049(4) 0.082(5) 0 0.005(4) 0.0246(18)
C5 0.070(3) 0.057(3) 0.070(3) 0.013(2) 0.014(3) 0.027(2)
C6 0.083(4) 0.069(3) 0.068(3) 0.000(3) 0.017(3) 0.038(3)
C7 0.096(4) 0.107(5) 0.076(3) -0.019(4) -0.007(4) 0.046(4)
C8 0.100(5) 0.069(4) 0.099(4) -0.005(3) 0.016(4) 0.040(3)
C9 0.090(4) 0.094(4) 0.075(3) 0.007(3) 0.024(4) 0.047(3)
C10 0.074(3) 0.076(3) 0.066(3) 0.007(3) 0.002(3) 0.036(3)
C11 0.109(5) 0.110(5) 0.078(4) 0.006(4) -0.014(4) 0.046(5)
C12 0.107(5) 0.090(5) 0.083(4) 0.023(3) 0.000(4) 0.047(4)
C13 0.072(4) 0.134(6) 0.107(5) 0.003(5) -0.002(4) 0.046(4)

loop_
_atom_type_symbol
_atom_type_description
_atom_type_scat_dispersion_real
_atom_type_scat_dispersion_imag
_atom_type_scat_source
C C 0.0181 0.0091 'International Tables Vol C Tables 4.2.6.8 and 6.1.1.4'
H H 0 0 'International Tables Vol C Tables 4.2.6.8 and 6.1.1.4'
P P 0.2955 0.4335 'International Tables Vol C Tables 4.2.6.8 and 6.1.1.4'
Br Br -0.6763 1.2805 'International Tables Vol C Tables 4.2.6.8 and 6.1.1.4'
Pd Pd 0.1215 3.9337 'International Tables Vol C Tables 4.2.6.8 and 6.1.1.4'

loop_
_geom_angle_atom_site_label_1
_geom_angle_atom_site_label_2
_geom_angle_atom_site_label_3
_geom_angle
_geom_angle_site_symmetry_1
_geom_angle_site_symmetry_3
C1 Pd1 P1 82.42(14) . 12_655
C1 Pd1 P1 82.42(14) . .
P1 Pd1 P1 164.83(6) 12_655 .
C1 Pd1 Br1 180 . .
P1 Pd1 Br1 97.58(3) 12_655 .
P1 Pd1 Br1 97.58(3) . .
C5 P1 C10 105.4(3) . .
C5 P1 C6 104.4(3) . .
C10 P1 C6 112.5(3) . .
C5 P1 Pd1 101.44(19) . .
C10 P1 Pd1 112.05(18) . .
C6 P1 Pd1 119.1(2) . .
C2 C1 C2 119.4(6) 12_655 .
C2 C1 Pd1 120.3(3) 12_655 .
C2 C1 Pd1 120.3(3) . .
C3 C2 C1 119.7(5) . .
C3 C2 C5 119.9(5) . .
C1 C2 C5 120.3(5) . .
C4 C3 C2 120.4(6) . .
C4 C3 H3 119.8 . .
C2 C3 H3 119.8 . .
C3 C4 C3 120.2(7) 12_655 .
C3 C4 H4 119.9 12_655 .
C3 C4 H4 119.9 . .
C2 C5 P1 108.0(3) . .
C2 C5 H5A 110.1 . .
P1 C5 H5A 110.1 . .
C2 C5 H5B 110.1 . .
P1 C5 H5B 110.1 . .
H5A C5 H5B 108.4 . .
C8 C6 C7 109.1(6) . .
C8 C6 C9 110.0(5) . .
C7 C6 C9 109.6(5) . .
C8 C6 P1 111.6(4) . .
C7 C6 P1 105.3(4) . .
C9 C6 P1 111.2(4) . .
C6 C7 H7A 109.5 . .
C6 C7 H7B 109.5 . .
H7A C7 H7B 109.5 . .
C6 C7 H7C 109.5 . .
H7A C7 H7C 109.5 . .
H7B C7 H7C 109.5 . .
C6 C8 H8A 109.5 . .
C6 C8 H8B 109.5 . .
H8A C8 H8B 109.5 . .
C6 C8 H8C 109.5 . .
H8A C8 H8C 109.5 . .
H8B C8 H8C 109.5 . .
C6 C9 H9A 109.5 . .
C6 C9 H9B 109.5 . .
H9A C9 H9B 109.5 . .
C6 C9 H9C 109.5 . .
H9A C9 H9C 109.5 . .
H9B C9 H9C 109.5 . .
C12 C10 C13 111.2(6) . .
C12 C10 C11 107.9(5) . .
C13 C10 C11 109.3(6) . .
C12 C10 P1 108.6(5) . .
C13 C10 P1 113.0(4) . .
C11 C10 P1 106.7(4) . .
C10 C11 H11A 109.5 . .
C10 C11 H11B 109.5 . .
H11A C11 H11B 109.5 . .
C10 C11 H11C 109.5 . .
H11A C11 H11C 109.5 . .
H11B C11 H11C 109.5 . .
C10 C12 H12A 109.5 . .
C10 C12 H12B 109.5 . .
H12A C12 H12B 109.5 . .
C10 C12 H12C 109.5 . .
H12A C12 H12C 109.5 . .
H12B C12 H12C 109.5 . .
C10 C13 H13A 109.5 . .
C10 C13 H13B 109.5 . .
H13A C13 H13B 109.5 . .
C10 C13 H13C 109.5 . .
H13A C13 H13C 109.5 . .
H13B C13 H13C 109.5 . .

loop_
_geom_bond_atom_site_label_1
_geom_bond_atom_site_label_2
_geom_bond_distance
_geom_bond_site_symmetry_2
Pd1 C1 2.042(7) .
Pd1 P1 2.3109(13) 12_655
Pd1 P1 2.3109(13) .
Pd1 Br1 2.5240(9) .
P1 C5 1.831(5) .
P1 C10 1.878(6) .
P1 C6 1.885(6) .
C1 C2 1.395(6) 12_655
C1 C2 1.395(6) .
C2 C3 1.392(7) .
C2 C5 1.507(8) .
C3 C4 1.373(7) .
C3 H3 0.93 .
C4 C3 1.373(7) 12_655
C4 H4 0.93 .
C5 H5A 0.97 .
C5 H5B 0.97 .
C6 C8 1.505(9) .
C6 C7 1.518(9) .
C6 C9 1.543(8) .
C7 H7A 0.96 .
C7 H7B 0.96 .
C7 H7C 0.96 .
C8 H8A 0.96 .
C8 H8B 0.96 .
C8 H8C 0.96 .
C9 H9A 0.96 .
C9 H9B 0.96 .
C9 H9C 0.96 .
C10 C12 1.521(9) .
C10 C13 1.538(9) .
C10 C11 1.562(10) .
C11 H11A 0.96 .
C11 H11B 0.96 .
C11 H11C 0.96 .
C12 H12A 0.96 .
C12 H12B 0.96 .
C12 H12C 0.96 .
C13 H13A 0.96 .
C13 H13B 0.96 .
C13 H13C 0.96 .

loop_
_geom_torsion_atom_site_label_1
_geom_torsion_atom_site_label_2
_geom_torsion_atom_site_label_3
_geom_torsion_atom_site_label_4
_geom_torsion
_geom_torsion_site_symmetry_1
_geom_torsion_site_symmetry_4
C1 Pd1 P1 C5 -21.54(19) . .
P1 Pd1 P1 C5 -21.54(19) 12_655 .
Br1 Pd1 P1 C5 158.46(19) . .
C1 Pd1 P1 C10 90.5(2) . .
P1 Pd1 P1 C10 90.5(2) 12_655 .
Br1 Pd1 P1 C10 -89.5(2) . .
C1 Pd1 P1 C6 -135.3(2) . .
P1 Pd1 P1 C6 -135.3(2) 12_655 .
Br1 Pd1 P1 C6 44.7(2) . .
P1 Pd1 C1 C2 15.0(2) 12_655 12_655
P1 Pd1 C1 C2 -165.0(2) . 12_655
P1 Pd1 C1 C2 -165.0(2) 12_655 .
P1 Pd1 C1 C2 15.0(2) . .
C2 C1 C2 C3 1.3(4) 12_655 .
Pd1 C1 C2 C3 -178.7(4) . .
C2 C1 C2 C5 -179.7(5) 12_655 .
Pd1 C1 C2 C5 0.3(5) . .
C1 C2 C3 C4 -2.6(8) . .
C5 C2 C3 C4 178.4(4) . .
C2 C3 C4 C3 1.3(4) . 12_655
C3 C2 C5 P1 158.6(4) . .
C1 C2 C5 P1 -20.4(6) . .
C10 P1 C5 C2 -89.9(4) . .
C6 P1 C5 C2 151.5(4) . .
Pd1 P1 C5 C2 27.1(4) . .
C5 P1 C6 C8 165.6(5) . .
C10 P1 C6 C8 51.8(5) . .
Pd1 P1 C6 C8 -82.3(5) . .
C5 P1 C6 C7 -76.2(5) . .
C10 P1 C6 C7 170.0(4) . .
Pd1 P1 C6 C7 35.9(5) . .
C5 P1 C6 C9 42.4(5) . .
C10 P1 C6 C9 -71.4(5) . .
Pd1 P1 C6 C9 154.5(4) . .
C5 P1 C10 C12 167.7(4) . .
C6 P1 C10 C12 -79.2(5) . .
Pd1 P1 C10 C12 58.1(4) . .
C5 P1 C10 C13 -68.5(6) . .
C6 P1 C10 C13 44.6(6) . .
Pd1 P1 C10 C13 -178.0(5) . .
C5 P1 C10 C11 51.6(5) . .
C6 P1 C10 C11 164.7(4) . .
Pd1 P1 C10 C11 -57.9(5) . .
